data_9005083
loop_
_publ_author_name
'Oberti, R.'
'Smith, D. C.'
'Rossi, G.'
'Caucia, F.'

_publ_section_title
;
 The crystal-chemistry of high-aluminium titanites
 Sample: TK22
;
_journal_name_full 'European Journal of Mineralogy'
_journal_page_first 777
_journal_page_last 792
_journal_paper_doi 10.1127/ejm/3/5/0777
_journal_volume 3
_journal_year 1991
_chemical_compound_source 'Broken Hill, Australia'
_chemical_formula_sum 'Al0.349 Ca0.986 Fe0.023 O5 Si Ti0.605'
_chemical_name_mineral Titanite
_space_group_IT_number 15
_symmetry_space_group_name_Hall '-A 2ya'
_symmetry_space_group_name_H-M 'A 1 2/a 1'
_cell_angle_alpha 90
_cell_angle_beta 114.25
_cell_angle_gamma 90
_cell_length_a 7.043
_cell_length_b 8.637
_cell_length_c 6.514
_cell_formula_units_Z 4
_cell_volume 361.285
_database_code_amcsd 0006428
_exptl_crystal_density_diffrn 3.443
_cod_original_formula_sum 'Ca.986 Ti.605 Al.349 Fe.023 Si O5'
_cod_database_code 9005083

loop_
_space_group_symop_operation_xyz
x,y,z
x,1/2+y,1/2+z
1/2+x,-y,z
1/2+x,1/2-y,1/2+z
1/2-x,y,-z
1/2-x,1/2+y,1/2-z
-x,-y,-z
-x,1/2-y,1/2-z

loop_
_atom_site_label
_atom_site_fract_x
_atom_site_fract_y
_atom_site_fract_z
_atom_site_occupancy
_atom_site_U_iso_or_equiv
Ca 0.25000 0.16620 0.00000 0.98600 0.01456
Tioct 0.50000 0.00000 0.50000 0.60500 0.01191
Aloct 0.50000 0.00000 0.50000 0.34900 0.01191
Feoct 0.50000 0.00000 0.50000 0.02300 0.01191
Si 0.75000 0.18410 0.00000 1.00000 0.00469
O1 0.75000 0.07130 0.50000 1.00000 0.00823
O2 0.90970 0.06670 0.18850 1.00000 0.00811
O3 0.38330 0.20880 0.39850 1.00000 0.00697

loop_
_cod_related_entry_id
_cod_related_entry_database
_cod_related_entry_code
1 AMCSD 0006428
